data_7043197
loop_
_publ_author_name
'Mageed, Ahmed Hassoon'
'Skelton, Brian W.'
'Baker, Murray V.'

_publ_section_title
;
 Stable AuIII complexes with four N-heterocyclic carbene groups can be
 prepared in high yield directly from KAuCl4.
;
_journal_name_full 'Dalton Trans.'
_journal_paper_doi 10.1039/C7DT01272A
_journal_year 2017
_chemical_formula_moiety 'C30 H28 Au N8, 3(Cl), 3.5(C H4 O)'
_chemical_formula_sum 'C33.5 H42 Au Cl3 N8 O3.5'
_chemical_formula_weight 916.07
_space_group_IT_number 12
_symmetry_cell_setting monoclinic
_symmetry_Int_Tables_number 12
_symmetry_space_group_name_Hall '-I 2y'
_symmetry_space_group_name_H-M 'I 1 2/m 1'
_atom_sites_solution_hydrogens geom
_audit_creation_date 2016-07-05T17:09:26-00:00
_audit_creation_method 'WinGX routine CIF_UPDATE'
_audit_update_record
;
2017-01-20 deposited with the CCDC.
2017-06-02 downloaded from the CCDC.
;
_cell_angle_alpha 90
_cell_angle_beta 98.985(3)
_cell_angle_gamma 90
_cell_formula_units_Z 4
_cell_length_a 11.5286(4)
_cell_length_b 18.4128(5)
_cell_length_c 16.9015(6)
_cell_measurement_reflns_used 6164
_cell_measurement_temperature 100(2)
_cell_measurement_theta_max 66.944
_cell_measurement_theta_min 3.498
_cell_volume 3543.7(2)
_computing_cell_refinement 'CrysAlisPro 1.171.38.41 (Rigaku OD, 2015)'
_computing_data_collection 'CrysAlisPro 1.171.38.41 (Rigaku OD, 2015)'
_computing_data_reduction 'CrysAlisPro 1.171.38.41 (Rigaku OD, 2015)'
_computing_molecular_graphics 'Diamond (Brandenburg, K., (1999)'
_computing_publication_material 'WinGX Farrugia, L. J. (1999)'
_computing_structure_refinement 'SHELXL-2014 (Sheldrick, 2015)'
_computing_structure_solution 'SHELXT (Sheldrick, 2015)'
_diffrn_ambient_temperature 100(2)
_diffrn_detector 'CCD plate'
_diffrn_detector_area_resol_mean 10.4738
_diffrn_measured_fraction_theta_full 0.996
_diffrn_measured_fraction_theta_max 0.996
_diffrn_measurement_device 'four-circle diffractometer'
_diffrn_measurement_device_type 'Oxford Diffraction Gemini diffractometer'
_diffrn_measurement_method '\w scans'
_diffrn_orient_matrix_UB_11 -0.1298711
_diffrn_orient_matrix_UB_12 0.0082243
_diffrn_orient_matrix_UB_13 -0.0379156
_diffrn_orient_matrix_UB_21 -0.031938
_diffrn_orient_matrix_UB_22 0.0194907
_diffrn_orient_matrix_UB_23 0.0826264
_diffrn_orient_matrix_UB_31 0.0206101
_diffrn_orient_matrix_UB_32 0.0808904
_diffrn_orient_matrix_UB_33 -0.0161054
_diffrn_radiation_monochromator mirror
_diffrn_radiation_probe x-ray
_diffrn_radiation_type CuK\a
_diffrn_radiation_wavelength 1.54184
_diffrn_reflns_av_R_equivalents 0.0482
_diffrn_reflns_av_unetI/netI 0.0621
_diffrn_reflns_Laue_measured_fraction_full 0.996
_diffrn_reflns_Laue_measured_fraction_max 0.996
_diffrn_reflns_limit_h_max 13
_diffrn_reflns_limit_h_min -13
_diffrn_reflns_limit_k_max 21
_diffrn_reflns_limit_k_min -15
_diffrn_reflns_limit_l_max 20
_diffrn_reflns_limit_l_min -20
_diffrn_reflns_number 17415
_diffrn_reflns_point_group_measured_fraction_full 0.996
_diffrn_reflns_point_group_measured_fraction_max 0.996
_diffrn_reflns_theta_full 67.329
_diffrn_reflns_theta_max 67.329
_diffrn_reflns_theta_min 3.574
_diffrn_source 'sealed X-ray tube'
_exptl_absorpt_coefficient_mu 10.284
_exptl_absorpt_correction_T_max 0.63
_exptl_absorpt_correction_T_min 0.369
_exptl_absorpt_correction_type analytical
_exptl_absorpt_process_details
;
      CrysAlisPro 1.171.38.41 (Rigaku Oxford Diffraction, 2015)
;
_exptl_crystal_colour colourless
_exptl_crystal_density_diffrn 1.717
_exptl_crystal_description prism
_exptl_crystal_F_000 1828
_exptl_crystal_size_max 0.147
_exptl_crystal_size_mid 0.116
_exptl_crystal_size_min 0.057
_refine_diff_density_max 2.749
_refine_diff_density_min -2.259
_refine_diff_density_rms 0.213
_refine_ls_extinction_method none
_refine_ls_goodness_of_fit_ref 1.117
_refine_ls_hydrogen_treatment constr
_refine_ls_matrix_type full
_refine_ls_number_parameters 247
_refine_ls_number_reflns 3272
_refine_ls_number_restraints 166
_refine_ls_restrained_S_all 1.107
_refine_ls_R_factor_all 0.0691
_refine_ls_R_factor_gt 0.0546
_refine_ls_shift/su_max 0
_refine_ls_shift/su_mean 0
_refine_ls_structure_factor_coef Fsqd
_refine_ls_weighting_details 'w=1/[\s^2^(Fo^2^)+(0.0900P)^2^+28.2195P] where P=(Fo^2^+2Fc^2^)/3'
_refine_ls_weighting_scheme calc
_refine_ls_wR_factor_gt 0.143
_refine_ls_wR_factor_ref 0.1541
_reflns_number_gt 2540
_reflns_number_total 3272
_reflns_threshold_expression 'I > 2\s(I)'
_cod_data_source_file c7dt01272a2.cif
_cod_data_source_block ah154a3
_cod_original_sg_symbol_H-M 'I 2/m'
_cod_original_formula_sum 'C33.50 H42 Au Cl3 N8 O3.50'
_cod_database_code 7043197

loop_
_symmetry_equiv_pos_as_xyz
'x, y, z'
'-x, y, -z'
'x+1/2, y+1/2, z+1/2'
'-x+1/2, y+1/2, -z+1/2'
'-x, -y, -z'
'x, -y, z'
'-x+1/2, -y+1/2, -z+1/2'
'x+1/2, -y+1/2, z+1/2'

loop_
_atom_site_label
_atom_site_type_symbol
_atom_site_fract_x
_atom_site_fract_y
_atom_site_fract_z
_atom_site_U_iso_or_equiv
_atom_site_adp_type
_atom_site_occupancy
_atom_site_calc_flag
_atom_site_disorder_assembly
_atom_site_disorder_group
Au1 Au 0.25 0.75 0.25 0.0321(2) Uani 1 d . .
Cl1 Cl 0.5 0.5 0.5 0.0406(9) Uani 1 d . .
Cl2 Cl 0.8027(3) 0.5 0.38822(18) 0.0427(6) Uani 1 d . .
Cl3 Cl 0.3918(4) 0.8366(2) 0.3827(3) 0.0735(10) Uani 0.75 d A 1
O10 O 0.463(2) 0.8199(12) 0.4411(16) 0.050(6) Uani 0.25 d B -2
H10 H 0.4835 0.8179 0.491 0.074 Uiso 0.25 calc B -2
C10 C 0.449(4) 0.8914(15) 0.418(3) 0.060(10) Uani 0.25 d B -2
H10A H 0.3975 0.9161 0.4498 0.091 Uiso 0.25 calc B -2
H10B H 0.4144 0.8936 0.3609 0.091 Uiso 0.25 calc B -2
H10C H 0.526 0.9153 0.4252 0.091 Uiso 0.25 calc B -2
C11 C 0.3859(7) 0.6772(4) 0.2640(5) 0.0334(16) Uani 1 d . .
N12 N 0.4248(6) 0.6445(3) 0.3348(4) 0.0363(14) Uani 1 d . .
C13 C 0.5138(7) 0.5961(4) 0.3274(5) 0.0387(18) Uani 1 d . .
H13 H 0.5542 0.5657 0.368 0.046 Uiso 1 calc . .
C14 C 0.5317(7) 0.6007(4) 0.2506(5) 0.0376(18) Uani 1 d . .
H14 H 0.5885 0.5747 0.2268 0.045 Uiso 1 calc . .
N15 N 0.4518(6) 0.6506(4) 0.2129(4) 0.0381(15) Uani 1 d . .
C1 C 0.3755(7) 0.6584(4) 0.4056(5) 0.0393(18) Uani 1 d . .
H1A H 0.395 0.7085 0.4243 0.047 Uiso 1 calc . .
H1B H 0.4097 0.6244 0.4484 0.047 Uiso 1 calc . .
C21 C 0.5703(7) 0.7062(4) 0.1206(5) 0.0373(18) Uani 1 d . .
C22 C 0.6101(7) 0.7698(5) 0.1602(5) 0.0365(17) Uani 1 d . .
C23 C 0.7200(7) 0.7982(5) 0.1496(5) 0.0405(18) Uani 1 d . .
H23 H 0.7468 0.8429 0.174 0.049 Uiso 1 calc . .
C24 C 0.7889(8) 0.7604(5) 0.1031(6) 0.045(2) Uani 1 d . .
H24 H 0.8645 0.7784 0.0977 0.054 Uiso 1 calc . .
C25 C 0.7492(9) 0.6970(5) 0.0647(6) 0.051(2) Uani 1 d . .
H25 H 0.7963 0.672 0.0322 0.062 Uiso 1 calc . .
C26 C 0.6411(8) 0.6704(5) 0.0740(5) 0.0417(19) Uani 1 d . .
H26 H 0.6141 0.6264 0.048 0.05 Uiso 1 calc . .
C2 C 0.4526(7) 0.6719(5) 0.1289(5) 0.0383(18) Uani 1 d . .
H2A H 0.3885 0.7069 0.1119 0.046 Uiso 1 calc . .
H2B H 0.4393 0.6286 0.094 0.046 Uiso 1 calc . .
C31 C 0.3198(7) 0.8168(4) 0.1699(5) 0.0339(16) Uani 1 d . .
N32 N 0.4301(6) 0.8379(3) 0.1660(4) 0.0361(15) Uani 1 d . .
C33 C 0.4279(8) 0.8867(4) 0.1026(5) 0.0402(19) Uani 1 d . .
H33 H 0.4941 0.9104 0.0871 0.048 Uiso 1 calc . .
C34 C 0.3178(8) 0.8943(4) 0.0680(5) 0.0395(18) Uani 1 d . .
H34 H 0.2899 0.9241 0.0231 0.047 Uiso 1 calc . .
N35 N 0.2509(6) 0.8505(4) 0.1097(4) 0.0366(14) Uani 1 d . .
C3 C 0.5396(7) 0.8125(4) 0.2133(5) 0.0377(17) Uani 1 d . .
H3A H 0.5219 0.7812 0.2575 0.045 Uiso 1 calc . .
H3B H 0.5861 0.8545 0.237 0.045 Uiso 1 calc . .
O20 O 0.7480(16) 0.5 0.2122(13) 0.139(6) Uani 1 d . .
C20 C 0.8394(17) 0.5 0.1665(12) 0.084(5) Uani 1 d . .
O30 O 0.4327(11) 0.5 0.0615(7) 0.074(3) Uani 1 d . .
C30 C 0.3071(14) 0.5 0.0450(11) 0.074(3) Uani 1 d . .
O40 O 0.238(2) 0.5 0.2463(12) 0.157(10) Uani 1 d . .
C40 C 0.118(3) 0.5 0.225(5) 0.32(4) Uani 1 d . .

loop_
_atom_site_aniso_label
_atom_site_aniso_U_11
_atom_site_aniso_U_22
_atom_site_aniso_U_33
_atom_site_aniso_U_23
_atom_site_aniso_U_13
_atom_site_aniso_U_12
Au1 0.0350(3) 0.0300(3) 0.0332(3) 0.00543(17) 0.01126(18) 0.00141(17)
Cl1 0.062(3) 0.0305(18) 0.0305(18) 0 0.0109(17) 0
Cl2 0.0501(16) 0.0348(14) 0.0466(16) 0 0.0180(13) 0
Cl3 0.086(3) 0.065(2) 0.077(2) 0.0032(18) 0.034(2) -0.0038(19)
O10 0.050(8) 0.049(8) 0.049(8) -0.001(7) 0.005(7) 0.005(7)
C10 0.063(12) 0.058(12) 0.062(12) -0.003(8) 0.013(8) -0.008(8)
C11 0.034(4) 0.030(3) 0.037(4) 0.004(3) 0.007(3) -0.001(3)
N12 0.039(3) 0.031(3) 0.040(3) 0.008(3) 0.010(3) 0.000(3)
C13 0.040(4) 0.035(4) 0.042(4) 0.006(3) 0.010(3) 0.005(3)
C14 0.039(4) 0.031(4) 0.043(4) 0.007(3) 0.008(3) 0.004(3)
N15 0.042(3) 0.031(3) 0.044(3) 0.004(3) 0.015(3) -0.002(3)
C1 0.037(4) 0.030(4) 0.049(4) 0.000(3) 0.003(3) 0.003(3)
C21 0.042(4) 0.035(4) 0.037(4) 0.008(3) 0.012(3) 0.004(3)
C22 0.036(4) 0.040(4) 0.034(4) 0.003(3) 0.009(3) 0.002(3)
C23 0.039(4) 0.041(4) 0.043(4) 0.005(3) 0.010(3) -0.001(3)
C24 0.042(4) 0.050(5) 0.046(4) 0.006(4) 0.016(4) -0.001(3)
C25 0.054(5) 0.053(5) 0.051(4) 0.000(4) 0.022(4) 0.006(4)
C26 0.046(4) 0.040(4) 0.041(4) 0.000(3) 0.014(3) 0.000(3)
C2 0.042(4) 0.038(4) 0.036(4) 0.000(3) 0.008(3) 0.000(3)
C31 0.038(4) 0.028(3) 0.038(4) 0.005(3) 0.013(3) 0.001(3)
N32 0.039(3) 0.030(3) 0.042(3) 0.003(3) 0.015(3) 0.000(3)
C33 0.049(4) 0.032(4) 0.044(4) 0.007(3) 0.019(3) -0.002(3)
C34 0.050(4) 0.031(3) 0.041(4) 0.009(3) 0.018(3) 0.002(3)
N35 0.040(3) 0.036(3) 0.036(3) 0.008(3) 0.013(3) 0.005(3)
C3 0.041(4) 0.036(4) 0.039(4) 0.001(3) 0.012(3) -0.002(3)
O20 0.131(9) 0.152(9) 0.134(9) 0 0.022(7) 0
C20 0.083(8) 0.087(8) 0.089(8) 0 0.031(7) 0
O30 0.099(5) 0.041(4) 0.080(5) 0 0.003(4) 0
C30 0.099(5) 0.041(4) 0.080(5) 0 0.003(4) 0
O40 0.155(11) 0.161(12) 0.156(12) 0 0.026(8) 0
C40 0.32(4) 0.32(4) 0.32(4) 0 0.049(10) 0

loop_
_atom_type_symbol
_atom_type_description
_atom_type_scat_dispersion_real
_atom_type_scat_dispersion_imag
_atom_type_scat_source
C C 0.0181 0.0091 'International Tables Vol C Tables 4.2.6.8 and 6.1.1.4'
H H 0 0 'International Tables Vol C Tables 4.2.6.8 and 6.1.1.4'
N N 0.0311 0.018 'International Tables Vol C Tables 4.2.6.8 and 6.1.1.4'
Cl Cl 0.3639 0.7018 'International Tables Vol C Tables 4.2.6.8 and 6.1.1.4'
Au Au -4.4197 7.298 'International Tables Vol C Tables 4.2.6.8 and 6.1.1.4'
O O 0.0492 0.0322 'International Tables Vol C Tables 4.2.6.8 and 6.1.1.4'

loop_
_exptl_crystal_face_index_h
_exptl_crystal_face_index_k
_exptl_crystal_face_index_l
_exptl_crystal_face_perp_dist
-1 1 0 0.0248
1 -1 0 0.0609
0 0 -1 0.0486
0 0 1 0.0431
0 2 1 0.0262
0 -2 -1 0.0312
0 1 0 0.0372
0 -1 0 0.036
-1 -1 0 0.0468
1 1 0 0.0905

loop_
_geom_angle_atom_site_label_1
_geom_angle_atom_site_label_2
_geom_angle_atom_site_label_3
_geom_angle
_geom_angle_site_symmetry_1
_geom_angle_site_symmetry_3
C11 Au1 C11 180 7_565 .
C11 Au1 C31 84.5(3) 7_565 .
C11 Au1 C31 95.5(3) . .
C11 Au1 C31 95.5(3) 7_565 7_565
C11 Au1 C31 84.5(3) . 7_565
C31 Au1 C31 180.0(3) . 7_565
C10 O10 H10 109.5 . .
O10 C10 H10A 109.5 . .
O10 C10 H10B 109.5 . .
H10A C10 H10B 109.5 . .
O10 C10 H10C 109.5 . .
H10A C10 H10C 109.5 . .
H10B C10 H10C 109.5 . .
N15 C11 N12 105.5(7) . .
N15 C11 Au1 132.1(6) . .
N12 C11 Au1 122.4(6) . .
C11 N12 C13 110.8(7) . .
C11 N12 C1 122.8(7) . .
C13 N12 C1 126.3(7) . .
C14 C13 N12 105.9(7) . .
C14 C13 H13 127 . .
N12 C13 H13 127 . .
C13 C14 N15 107.1(7) . .
C13 C14 H14 126.4 . .
N15 C14 H14 126.4 . .
C11 N15 C14 110.6(7) . .
C11 N15 C2 128.2(7) . .
C14 N15 C2 121.0(7) . .
N12 C1 N35 110.6(7) . 7_565
N12 C1 H1A 109.5 . .
N35 C1 H1A 109.5 7_565 .
N12 C1 H1B 109.5 . .
N35 C1 H1B 109.5 7_565 .
H1A C1 H1B 108.1 . .
C26 C21 C22 119.6(8) . .
C26 C21 C2 117.8(8) . .
C22 C21 C2 122.5(7) . .
C21 C22 C23 119.2(8) . .
C21 C22 C3 123.5(7) . .
C23 C22 C3 117.2(8) . .
C24 C23 C22 119.4(8) . .
C24 C23 H23 120.3 . .
C22 C23 H23 120.3 . .
C25 C24 C23 120.9(9) . .
C25 C24 H24 119.5 . .
C23 C24 H24 119.5 . .
C26 C25 C24 119.3(9) . .
C26 C25 H25 120.3 . .
C24 C25 H25 120.3 . .
C25 C26 C21 121.4(8) . .
C25 C26 H26 119.3 . .
C21 C26 H26 119.3 . .
N15 C2 C21 109.9(7) . .
N15 C2 H2A 109.7 . .
C21 C2 H2A 109.7 . .
N15 C2 H2B 109.7 . .
C21 C2 H2B 109.7 . .
H2A C2 H2B 108.2 . .
N35 C31 N32 106.5(6) . .
N35 C31 Au1 121.6(6) . .
N32 C31 Au1 131.9(6) . .
C31 N32 C33 108.7(7) . .
C31 N32 C3 128.7(7) . .
C33 N32 C3 122.4(7) . .
C34 C33 N32 108.0(7) . .
C34 C33 H33 126 . .
N32 C33 H33 126 . .
C33 C34 N35 106.7(7) . .
C33 C34 H34 126.7 . .
N35 C34 H34 126.7 . .
C31 N35 C34 110.2(7) . .
C31 N35 C1 122.9(7) . 7_565
C34 N35 C1 126.9(7) . 7_565
N32 C3 C22 109.8(7) . .
N32 C3 H3A 109.7 . .
C22 C3 H3A 109.7 . .
N32 C3 H3B 109.7 . .
C22 C3 H3B 109.7 . .
H3A C3 H3B 108.2 . .

loop_
_geom_bond_atom_site_label_1
_geom_bond_atom_site_label_2
_geom_bond_distance
_geom_bond_site_symmetry_2
Au1 C11 2.048(8) 7_565
Au1 C11 2.048(8) .
Au1 C31 2.082(7) .
Au1 C31 2.082(7) 7_565
O10 C10 1.377(19) .
O10 H10 0.84 .
C10 H10A 0.98 .
C10 H10B 0.98 .
C10 H10C 0.98 .
C11 N15 1.330(10) .
C11 N12 1.352(10) .
N12 C13 1.379(10) .
N12 C1 1.426(11) .
C13 C14 1.349(12) .
C13 H13 0.95 .
C14 N15 1.384(10) .
C14 H14 0.95 .
N15 C2 1.474(10) .
C1 N35 1.448(11) 7_565
C1 H1A 0.99 .
C1 H1B 0.99 .
C21 C26 1.386(12) .
C21 C22 1.391(12) .
C21 C2 1.523(11) .
C22 C23 1.407(11) .
C22 C3 1.521(11) .
C23 C24 1.389(13) .
C23 H23 0.95 .
C24 C25 1.379(14) .
C24 H24 0.95 .
C25 C26 1.371(13) .
C25 H25 0.95 .
C26 H26 0.95 .
C2 H2A 0.99 .
C2 H2B 0.99 .
C31 N35 1.341(10) .
C31 N32 1.341(10) .
N32 C33 1.396(10) .
N32 C3 1.461(11) .
C33 C34 1.320(13) .
C33 H33 0.95 .
C34 N35 1.383(10) .
C34 H34 0.95 .
N35 C1 1.448(11) 7_565
C3 H3A 0.99 .
C3 H3B 0.99 .
O20 C20 1.400(16) .
O30 C30 1.432(15) .
O40 C40 1.38(2) .
